data_7132099
loop_
_publ_author_name
'Kar, Sourav'
'Bairagi, Subhash'
'Halet, Jean-Fran\,cois'
'Ghosh, Sundargopal'

_publ_section_title
;
 16-vertex Oblato-Hypho-Titanaborane [(Cp*Ti)2B14H18]
;
_journal_name_full 'Chemical Communications'
_journal_paper_doi 10.1039/D3CC03952H
_journal_year 2023
_chemical_formula_sum 'C20 H48 B14 Ti2'
_chemical_formula_weight 535.72
_space_group_crystal_system monoclinic
_space_group_IT_number 14
_space_group_name_Hall '-P 2yn'
_space_group_name_H-M_alt 'P 1 21/n 1'
_atom_sites_solution_hydrogens mixed
_audit_creation_method SHELXL-2018/3
_audit_update_record
;
2022-08-09 deposited with the CCDC.	2023-09-04 downloaded from the CCDC.
;
_cell_angle_alpha 90
_cell_angle_beta 106.9810(10)
_cell_angle_gamma 90
_cell_formula_units_Z 4
_cell_length_a 8.5861(3)
_cell_length_b 33.4748(13)
_cell_length_c 10.7145(4)
_cell_measurement_reflns_used 9914
_cell_measurement_temperature 296(2)
_cell_measurement_theta_max 26.32
_cell_measurement_theta_min 2.95
_cell_volume 2945.28(19)
_computing_cell_refinement 'APEX3/SAINT (Bruker, 2016)'
_computing_data_collection 'APEX3 (Bruker, 2016)'
_computing_data_reduction 'SAINT/XPREP (Bruker, 2016)'
_computing_structure_refinement 'SHELXL-2018/3 (Sheldrick, 2018)'
_computing_structure_solution 'SHELXT 2018/2 (Sheldrick, 2018)'
_diffrn_ambient_temperature 296(2)
_diffrn_measured_fraction_theta_full 0.998
_diffrn_measured_fraction_theta_max 0.998
_diffrn_measurement_device_type 'Bruker D8 VENTURE diffractometer with PHOTON II detector'
_diffrn_measurement_method '\w and \f scan'
_diffrn_radiation_monochromator graphite
_diffrn_radiation_source 'fine-focus sealed tube'
_diffrn_radiation_type MoK\a
_diffrn_radiation_wavelength 0.71073
_diffrn_reflns_av_R_equivalents 0.1211
_diffrn_reflns_av_unetI/netI 0.0462
_diffrn_reflns_Laue_measured_fraction_full 0.998
_diffrn_reflns_Laue_measured_fraction_max 0.998
_diffrn_reflns_limit_h_max 10
_diffrn_reflns_limit_h_min -10
_diffrn_reflns_limit_k_max 39
_diffrn_reflns_limit_k_min -39
_diffrn_reflns_limit_l_max 12
_diffrn_reflns_limit_l_min -12
_diffrn_reflns_number 64413
_diffrn_reflns_point_group_measured_fraction_full 0.998
_diffrn_reflns_point_group_measured_fraction_max 0.998
_diffrn_reflns_theta_full 24.996
_diffrn_reflns_theta_max 24.996
_diffrn_reflns_theta_min 3.249
_exptl_absorpt_coefficient_mu 0.553
_exptl_absorpt_correction_T_max 0.7454
_exptl_absorpt_correction_T_min 0.5796
_exptl_absorpt_correction_type multi-scan
_exptl_absorpt_process_details 'SADABS (Bruker, 2016)'
_exptl_crystal_colour brown
_exptl_crystal_density_diffrn 1.208
_exptl_crystal_description plate
_exptl_crystal_F_000 1128
_exptl_crystal_size_max 0.180
_exptl_crystal_size_mid 0.100
_exptl_crystal_size_min 0.040
_refine_diff_density_max 0.504
_refine_diff_density_min -0.307
_refine_diff_density_rms 0.077
_refine_ls_extinction_method none
_refine_ls_goodness_of_fit_ref 1.188
_refine_ls_hydrogen_treatment mixed
_refine_ls_matrix_type full
_refine_ls_number_parameters 397
_refine_ls_number_reflns 5171
_refine_ls_number_restraints 0
_refine_ls_restrained_S_all 1.188
_refine_ls_R_factor_all 0.0904
_refine_ls_R_factor_gt 0.0726
_refine_ls_shift/su_max 0.001
_refine_ls_shift/su_mean 0.000
_refine_ls_structure_factor_coef Fsqd
_refine_ls_weighting_details 'w=1/[\s^2^(Fo^2^)+(0.0792P)^2^+2.8862P] where P=(Fo^2^+2Fc^2^)/3'
_refine_ls_weighting_scheme calc
_refine_ls_wR_factor_gt 0.1632
_refine_ls_wR_factor_ref 0.1738
_reflns_Friedel_coverage 0.000
_reflns_number_gt 4210
_reflns_number_total 5171
_reflns_threshold_expression 'I > 2\s(I)'
_cod_data_source_file d3cc03952h2.cif
_cod_data_source_block shelx
_cod_original_sg_symbol_H-M 'P 21/n'
_cod_database_code 7132099
_shelx_shelxl_version_number 2018/3
_shelx_space_group_comment
;
The symmetry employed for this shelxl refinement is uniquely defined
by the following loop, which should always be used as a source of
symmetry information in preference to the above space-group names.
They are only intended as comments.
;
_shelx_estimated_absorpt_t_min 0.907
_shelx_estimated_absorpt_t_max 0.978

loop_
_space_group_symop_operation_xyz
'x, y, z'
'-x+1/2, y+1/2, -z+1/2'
'-x, -y, -z'
'x-1/2, -y-1/2, z-1/2'

loop_
_atom_site_label
_atom_site_type_symbol
_atom_site_fract_x
_atom_site_fract_y
_atom_site_fract_z
_atom_site_U_iso_or_equiv
_atom_site_adp_type
_atom_site_occupancy
_atom_site_site_symmetry_order
_atom_site_calc_flag
_atom_site_refinement_flags_posn
_atom_site_refinement_flags_adp
_atom_site_refinement_flags_occupancy
_atom_site_disorder_assembly
_atom_site_disorder_group
Ti1 Ti 0.19917(8) 0.57829(2) 0.29317(7) 0.0304(2) Uani 1 1 d . . . . .
Ti2 Ti 0.37528(8) 0.66536(2) 0.57835(7) 0.0302(2) Uani 1 1 d . . . . .
C1 C 0.3421(6) 0.70162(15) 0.7566(5) 0.0482(12) Uani 1 1 d . . . . .
C2 C 0.3647(6) 0.72993(13) 0.6652(5) 0.0456(11) Uani 1 1 d . . . . .
C3 C 0.5238(5) 0.72522(13) 0.6554(4) 0.0398(10) Uani 1 1 d . . . . .
C4 C 0.6011(5) 0.69429(13) 0.7421(4) 0.0386(10) Uani 1 1 d . . . . .
C5 C 0.4893(5) 0.68017(14) 0.8055(4) 0.0415(10) Uani 1 1 d . . . . .
C6 C 0.5266(8) 0.64961(18) 0.9136(5) 0.0678(16) Uani 1 1 d . . . . .
H6A H 0.430973 0.644950 0.940591 0.102 Uiso 1 1 calc R U . . .
H6B H 0.560028 0.625080 0.882644 0.102 Uiso 1 1 calc R U . . .
H6C H 0.612605 0.659334 0.986224 0.102 Uiso 1 1 calc R U . . .
C7 C 0.1956(7) 0.6985(2) 0.8071(7) 0.083(2) Uani 1 1 d . . . . .
H7A H 0.111325 0.715966 0.757993 0.125 Uiso 1 1 calc R U . . .
H7B H 0.156320 0.671441 0.797964 0.125 Uiso 1 1 calc R U . . .
H7C H 0.225988 0.705947 0.897544 0.125 Uiso 1 1 calc R U . . .
C8 C 0.2456(8) 0.76168(16) 0.5976(7) 0.0757(18) Uani 1 1 d . . . . .
H8A H 0.145824 0.758558 0.619888 0.114 Uiso 1 1 calc R U . . .
H8B H 0.290853 0.787577 0.624969 0.114 Uiso 1 1 calc R U . . .
H8C H 0.224291 0.759158 0.504883 0.114 Uiso 1 1 calc R U . . .
C9 C 0.6053(7) 0.75262(15) 0.5826(5) 0.0591(14) Uani 1 1 d . . . . .
H9A H 0.713115 0.743030 0.590490 0.089 Uiso 1 1 calc R U . . .
H9B H 0.543261 0.753282 0.492127 0.089 Uiso 1 1 calc R U . . .
H9C H 0.611498 0.779038 0.618538 0.089 Uiso 1 1 calc R U . . .
C10 C 0.7776(6) 0.68310(17) 0.7791(5) 0.0555(13) Uani 1 1 d . . . . .
H10A H 0.829004 0.696384 0.722148 0.083 Uiso 1 1 calc R U . . .
H10B H 0.829442 0.691034 0.867606 0.083 Uiso 1 1 calc R U . . .
H10C H 0.787561 0.654715 0.771192 0.083 Uiso 1 1 calc R U . . .
C11 C 0.0248(6) 0.55903(13) 0.0874(4) 0.0448(11) Uani 1 1 d . . . . .
C12 C -0.0137(5) 0.53546(13) 0.1845(4) 0.0392(10) Uani 1 1 d . . . . .
C13 C 0.1209(5) 0.51068(12) 0.2401(4) 0.0350(9) Uani 1 1 d . . . . .
C14 C 0.2434(5) 0.51887(12) 0.1798(4) 0.0371(10) Uani 1 1 d . . . . .
C15 C 0.1824(6) 0.54916(13) 0.0846(4) 0.0424(11) Uani 1 1 d . . . . .
C16 C 0.2599(8) 0.56304(18) -0.0181(5) 0.0696(17) Uani 1 1 d . . . . .
H16A H 0.368074 0.552367 0.001077 0.104 Uiso 1 1 calc R U . . .
H16B H 0.195986 0.553849 -0.102372 0.104 Uiso 1 1 calc R U . . .
H16C H 0.264619 0.591692 -0.018031 0.104 Uiso 1 1 calc R U . . .
C17 C 0.3988(6) 0.49554(15) 0.2006(6) 0.0567(14) Uani 1 1 d . . . . .
H17A H 0.461848 0.506942 0.148796 0.085 Uiso 1 1 calc R U . . .
H17B H 0.460329 0.496561 0.291109 0.085 Uiso 1 1 calc R U . . .
H17C H 0.373436 0.468257 0.175101 0.085 Uiso 1 1 calc R U . . .
C18 C 0.1283(7) 0.47832(13) 0.3391(5) 0.0534(13) Uani 1 1 d . . . . .
H18A H 0.233400 0.465782 0.361484 0.080 Uiso 1 1 calc R U . . .
H18B H 0.110602 0.489764 0.416028 0.080 Uiso 1 1 calc R U . . .
H18C H 0.045589 0.458767 0.303107 0.080 Uiso 1 1 calc R U . . .
C19 C -0.1755(6) 0.53382(18) 0.2129(6) 0.0652(16) Uani 1 1 d . . . . .
H19A H -0.246679 0.553847 0.162480 0.098 Uiso 1 1 calc R U . . .
H19B H -0.223400 0.507915 0.190204 0.098 Uiso 1 1 calc R U . . .
H19C H -0.159560 0.538653 0.304096 0.098 Uiso 1 1 calc R U . . .
C20 C -0.0878(8) 0.58763(18) -0.0042(6) 0.0774(19) Uani 1 1 d . . . . .
H20A H -0.188458 0.589362 0.017413 0.116 Uiso 1 1 calc R U . . .
H20B H -0.037975 0.613548 0.003678 0.116 Uiso 1 1 calc R U . . .
H20C H -0.108722 0.578239 -0.092243 0.116 Uiso 1 1 calc R U . . .
B1 B 0.2487(5) 0.64279(13) 0.3708(4) 0.0300(10) Uani 1 1 d . . . . .
B2 B 0.0362(6) 0.64025(17) 0.2917(5) 0.0427(12) Uani 1 1 d . . . . .
B3 B 0.1075(7) 0.67608(17) 0.4092(6) 0.0452(13) Uani 1 1 d . . . . .
B4 B 0.4097(6) 0.67404(14) 0.3621(5) 0.0346(10) Uani 1 1 d . . . . .
B5 B 0.3338(6) 0.63704(14) 0.2406(5) 0.0359(11) Uani 1 1 d . . . . .
B6 B 0.5467(6) 0.64499(16) 0.3054(5) 0.0410(12) Uani 1 1 d . . . . .
B7 B 0.5910(6) 0.65548(15) 0.4759(5) 0.0349(10) Uani 1 1 d . . . . .
B8 B 0.4681(6) 0.59525(15) 0.2789(5) 0.0358(11) Uani 1 1 d . . . . .
B9 B 0.6336(6) 0.60749(15) 0.4205(5) 0.0389(11) Uani 1 1 d . . . . .
B10 B 0.5532(6) 0.61152(14) 0.5553(5) 0.0337(10) Uani 1 1 d . . . . .
B11 B 0.4770(6) 0.57402(14) 0.4328(5) 0.0342(10) Uani 1 1 d . . . . .
B12 B 0.3415(5) 0.60166(13) 0.4963(4) 0.0299(10) Uani 1 1 d . . . . .
B13 B 0.2822(7) 0.59956(17) 0.6412(5) 0.0434(12) Uani 1 1 d . . . . .
B14 B 0.2106(7) 0.56381(16) 0.5236(5) 0.0413(12) Uani 1 1 d . . . . .
H1 H 0.618(5) 0.6597(12) 0.248(4) 0.039(11) Uiso 1 1 d . . . . .
H2 H 0.694(5) 0.6741(13) 0.523(4) 0.042(12) Uiso 1 1 d . . . . .
H3 H 0.750(5) 0.5972(12) 0.437(4) 0.038(11) Uiso 1 1 d . . . . .
H4 H 0.638(5) 0.6031(12) 0.656(4) 0.036(11) Uiso 1 1 d . . . . .
H5 H 0.502(5) 0.5430(12) 0.456(4) 0.031(10) Uiso 1 1 d . . . . .
H6 H 0.493(5) 0.5771(12) 0.204(4) 0.037(11) Uiso 1 1 d . . . . .
H7 H 0.360(6) 0.5860(14) 0.729(5) 0.050(13) Uiso 1 1 d . . . . .
H8 H 0.249(5) 0.5344(13) 0.557(4) 0.039(11) Uiso 1 1 d . . . . .
H9 H -0.013(6) 0.6544(14) 0.197(5) 0.055(14) Uiso 1 1 d . . . . .
H10 H 0.153(7) 0.5821(15) 0.604(5) 0.068(16) Uiso 1 1 d . . . . .
H11 H -0.019(6) 0.6551(15) 0.377(5) 0.061(15) Uiso 1 1 d . . . . .
H12 H 0.274(5) 0.6471(12) 0.149(4) 0.032(10) Uiso 1 1 d . . . . .
H13 H 0.394(5) 0.7056(13) 0.337(4) 0.035(11) Uiso 1 1 d . . . . .
H14 H 0.085(6) 0.7050(15) 0.371(5) 0.056(14) Uiso 1 1 d . . . . .
H15 H -0.003(5) 0.6062(14) 0.292(4) 0.048(13) Uiso 1 1 d . . . . .
H16 H 0.109(6) 0.5638(14) 0.439(5) 0.052(13) Uiso 1 1 d . . . . .
H17 H 0.243(6) 0.6293(15) 0.655(5) 0.053(14) Uiso 1 1 d . . . . .
H18 H 0.142(6) 0.6750(14) 0.525(5) 0.051(13) Uiso 1 1 d . . . . .

loop_
_atom_site_aniso_label
_atom_site_aniso_U_11
_atom_site_aniso_U_22
_atom_site_aniso_U_33
_atom_site_aniso_U_23
_atom_site_aniso_U_13
_atom_site_aniso_U_12
Ti1 0.0303(4) 0.0343(4) 0.0300(4) -0.0014(3) 0.0139(3) -0.0024(3)
Ti2 0.0303(4) 0.0355(4) 0.0291(4) -0.0014(3) 0.0156(3) -0.0018(3)
C1 0.045(3) 0.062(3) 0.045(3) -0.026(2) 0.026(2) -0.015(2)
C2 0.053(3) 0.040(2) 0.043(3) -0.013(2) 0.014(2) 0.003(2)
C3 0.050(3) 0.039(2) 0.033(2) -0.0060(19) 0.016(2) -0.009(2)
C4 0.041(2) 0.046(2) 0.031(2) -0.0096(19) 0.0136(18) -0.007(2)
C5 0.044(3) 0.052(3) 0.030(2) -0.003(2) 0.0137(19) -0.013(2)
C6 0.092(4) 0.075(4) 0.033(3) 0.011(3) 0.012(3) -0.023(3)
C7 0.068(4) 0.111(5) 0.093(5) -0.041(4) 0.059(4) -0.018(4)
C8 0.072(4) 0.052(3) 0.094(5) -0.018(3) 0.009(3) 0.014(3)
C9 0.081(4) 0.051(3) 0.051(3) -0.003(2) 0.029(3) -0.025(3)
C10 0.041(3) 0.074(3) 0.048(3) -0.012(3) 0.009(2) -0.005(2)
C11 0.052(3) 0.038(2) 0.037(2) -0.008(2) 0.001(2) 0.000(2)
C12 0.029(2) 0.043(2) 0.046(3) -0.012(2) 0.0117(19) -0.0071(18)
C13 0.032(2) 0.036(2) 0.037(2) -0.0056(18) 0.0104(18) -0.0021(18)
C14 0.035(2) 0.038(2) 0.041(2) -0.0092(19) 0.0166(19) -0.0056(18)
C15 0.057(3) 0.040(2) 0.035(2) -0.011(2) 0.023(2) -0.012(2)
C16 0.109(5) 0.070(4) 0.042(3) -0.009(3) 0.041(3) -0.029(3)
C17 0.043(3) 0.051(3) 0.080(4) -0.021(3) 0.024(3) 0.002(2)
C18 0.072(3) 0.036(2) 0.057(3) 0.000(2) 0.026(3) -0.008(2)
C19 0.032(3) 0.078(4) 0.087(4) -0.035(3) 0.021(3) -0.010(2)
C20 0.089(4) 0.065(4) 0.055(3) -0.004(3) -0.016(3) 0.019(3)
B1 0.033(2) 0.033(2) 0.025(2) 0.0044(18) 0.0105(18) 0.0031(19)
B2 0.033(3) 0.049(3) 0.044(3) -0.006(2) 0.008(2) 0.008(2)
B3 0.040(3) 0.041(3) 0.054(3) -0.008(3) 0.011(2) 0.006(2)
B4 0.044(3) 0.034(3) 0.030(2) 0.0021(19) 0.018(2) -0.005(2)
B5 0.046(3) 0.038(3) 0.025(2) 0.003(2) 0.013(2) -0.004(2)
B6 0.043(3) 0.050(3) 0.037(3) -0.006(2) 0.024(2) -0.013(2)
B7 0.033(2) 0.041(3) 0.036(3) -0.003(2) 0.018(2) -0.006(2)
B8 0.030(2) 0.047(3) 0.036(3) -0.008(2) 0.018(2) -0.005(2)
B9 0.028(2) 0.046(3) 0.049(3) -0.010(2) 0.019(2) -0.002(2)
B10 0.029(2) 0.040(3) 0.034(2) -0.001(2) 0.0118(19) -0.001(2)
B11 0.036(3) 0.035(3) 0.034(3) -0.002(2) 0.015(2) 0.002(2)
B12 0.031(2) 0.032(2) 0.028(2) 0.0027(18) 0.0112(19) -0.0032(18)
B13 0.054(3) 0.045(3) 0.040(3) 0.001(2) 0.027(3) -0.012(3)
B14 0.047(3) 0.044(3) 0.038(3) 0.000(2) 0.021(2) -0.011(2)

loop_
_atom_type_symbol
_atom_type_description
_atom_type_scat_dispersion_real
_atom_type_scat_dispersion_imag
_atom_type_scat_source
C C 0.0033 0.0016 'International Tables Vol C Tables 4.2.6.8 and 6.1.1.4'
H H 0.0000 0.0000 'International Tables Vol C Tables 4.2.6.8 and 6.1.1.4'
B B 0.0013 0.0007 'International Tables Vol C Tables 4.2.6.8 and 6.1.1.4'
Ti Ti 0.2776 0.4457 'International Tables Vol C Tables 4.2.6.8 and 6.1.1.4'

loop_
_geom_angle_atom_site_label_1
_geom_angle_atom_site_label_2
_geom_angle_atom_site_label_3
_geom_angle
_geom_angle_site_symmetry_1
_geom_angle_site_symmetry_3
_geom_angle_publ_flag
B12 Ti1 B1 49.42(15) . . ?
B12 Ti1 C12 143.05(16) . . ?
B1 Ti1 C12 141.73(16) . . ?
B12 Ti1 C11 172.77(17) . . ?
B1 Ti1 C11 126.23(16) . . ?
C12 Ti1 C11 35.05(16) . . ?
B12 Ti1 C13 125.74(15) . . ?
B1 Ti1 C13 169.82(15) . . ?
C12 Ti1 C13 34.58(15) . . ?
C11 Ti1 C13 57.36(15) . . ?
B12 Ti1 C15 152.72(16) . . ?
B1 Ti1 C15 132.01(15) . . ?
C12 Ti1 C15 57.60(15) . . ?
C11 Ti1 C15 34.18(16) . . ?
C13 Ti1 C15 57.07(14) . . ?
B12 Ti1 C14 129.59(16) . . ?
B1 Ti1 C14 155.67(15) . . ?
C12 Ti1 C14 57.44(14) . . ?
C11 Ti1 C14 57.10(15) . . ?
C13 Ti1 C14 34.21(14) . . ?
C15 Ti1 C14 34.39(15) . . ?
B12 Ti1 B11 43.94(16) . . ?
B1 Ti1 B11 77.75(16) . . ?
C12 Ti1 B11 138.96(16) . . ?
C11 Ti1 B11 143.26(16) . . ?
C13 Ti1 B11 104.46(15) . . ?
C15 Ti1 B11 109.35(16) . . ?
C14 Ti1 B11 89.49(15) . . ?
B12 Ti1 B8 74.18(16) . . ?
B1 Ti1 B8 74.05(16) . . ?
C12 Ti1 B8 136.82(16) . . ?
C11 Ti1 B8 111.11(17) . . ?
C13 Ti1 B8 114.49(16) . . ?
C15 Ti1 B8 80.56(16) . . ?
C14 Ti1 B8 82.46(15) . . ?
B11 Ti1 B8 43.01(16) . . ?
B12 Ti1 B5 77.68(16) . . ?
B1 Ti1 B5 43.64(15) . . ?
C12 Ti1 B5 137.18(17) . . ?
C11 Ti1 B5 102.65(16) . . ?
C13 Ti1 B5 146.50(15) . . ?
C15 Ti1 B5 90.92(15) . . ?
C14 Ti1 B5 113.22(15) . . ?
B11 Ti1 B5 75.03(17) . . ?
B8 Ti1 B5 43.09(17) . . ?
B12 Ti1 B14 43.25(16) . . ?
B1 Ti1 B14 82.81(16) . . ?
C12 Ti1 B14 99.96(17) . . ?
C11 Ti1 B14 134.63(17) . . ?
C13 Ti1 B14 88.78(16) . . ?
C15 Ti1 B14 144.82(17) . . ?
C14 Ti1 B14 111.82(17) . . ?
B11 Ti1 B14 68.24(17) . . ?
B8 Ti1 B14 110.21(17) . . ?
B5 Ti1 B14 120.26(17) . . ?
B12 Ti1 B2 82.28(17) . . ?
B1 Ti1 B2 43.12(16) . . ?
C12 Ti1 B2 98.64(16) . . ?
C11 Ti1 B2 91.11(17) . . ?
C13 Ti1 B2 131.96(16) . . ?
C15 Ti1 B2 116.69(17) . . ?
C14 Ti1 B2 148.12(17) . . ?
B11 Ti1 B2 120.11(17) . . ?
B8 Ti1 B2 110.30(18) . . ?
B5 Ti1 B2 68.30(18) . . ?
B14 Ti1 B2 91.59(19) . . ?
B12 Ti1 H15 93.8(13) . . ?
B1 Ti1 H15 68.2(13) . . ?
C12 Ti1 H15 74.3(13) . . ?
C11 Ti1 H15 78.9(13) . . ?
C13 Ti1 H15 105.2(14) . . ?
C15 Ti1 H15 112.0(13) . . ?
C14 Ti1 H15 130.9(13) . . ?
B11 Ti1 H15 137.6(13) . . ?
B8 Ti1 H15 138.1(14) . . ?
B5 Ti1 H15 95.4(14) . . ?
B14 Ti1 H15 82.8(13) . . ?
B2 Ti1 H15 27.8(13) . . ?
B12 Ti1 H16 64.2(14) . . ?
B1 Ti1 H16 91.1(14) . . ?
C12 Ti1 H16 79.3(14) . . ?
C11 Ti1 H16 112.2(14) . . ?
C13 Ti1 H16 79.0(14) . . ?
C15 Ti1 H16 134.2(14) . . ?
C14 Ti1 H16 110.3(13) . . ?
B11 Ti1 H16 92.4(14) . . ?
B8 Ti1 H16 134.6(14) . . ?
B5 Ti1 H16 134.3(14) . . ?
B14 Ti1 H16 24.4(14) . . ?
B2 Ti1 H16 82.0(14) . . ?
H15 Ti1 H16 64.7(19) . . ?
B12 Ti2 B1 49.62(15) . . ?
B12 Ti2 C1 139.52(17) . . ?
B1 Ti2 C1 145.16(17) . . ?
B12 Ti2 C2 170.32(17) . . ?
B1 Ti2 C2 128.26(16) . . ?
C1 Ti2 C2 34.96(17) . . ?
B12 Ti2 C3 155.18(16) . . ?
B1 Ti2 C3 131.59(15) . . ?
C1 Ti2 C3 57.65(15) . . ?
C2 Ti2 C3 34.48(16) . . ?
B12 Ti2 C5 123.43(16) . . ?
B1 Ti2 C5 171.29(15) . . ?
C1 Ti2 C5 34.68(17) . . ?
C2 Ti2 C5 57.47(16) . . ?
C3 Ti2 C5 57.08(15) . . ?
B12 Ti2 C4 129.71(16) . . ?
B1 Ti2 C4 152.91(16) . . ?
C1 Ti2 C4 57.49(15) . . ?
C2 Ti2 C4 57.36(16) . . ?
C3 Ti2 C4 34.43(15) . . ?
C5 Ti2 C4 34.15(14) . . ?
B12 Ti2 B10 44.06(16) . . ?
B1 Ti2 B10 77.93(16) . . ?
C1 Ti2 B10 134.21(18) . . ?
C2 Ti2 B10 144.90(17) . . ?
C3 Ti2 B10 111.75(16) . . ?
C5 Ti2 B10 100.07(17) . . ?
C4 Ti2 B10 88.62(16) . . ?
B12 Ti2 B7 74.23(16) . . ?
B1 Ti2 B7 74.11(16) . . ?
C1 Ti2 B7 136.49(17) . . ?
C2 Ti2 B7 115.03(17) . . ?
C3 Ti2 B7 82.56(16) . . ?
C5 Ti2 B7 110.31(17) . . ?
C4 Ti2 B7 80.00(16) . . ?
B10 Ti2 B7 42.91(16) . . ?
B12 Ti2 B4 77.47(16) . . ?
B1 Ti2 B4 43.44(16) . . ?
C1 Ti2 B4 142.03(18) . . ?
C2 Ti2 B4 107.12(17) . . ?
C3 Ti2 B4 91.61(15) . . ?
C5 Ti2 B4 144.52(16) . . ?
C4 Ti2 B4 110.47(16) . . ?
B10 Ti2 B4 74.74(17) . . ?
B7 Ti2 B4 42.99(17) . . ?
B12 Ti2 B13 43.10(16) . . ?
B1 Ti2 B13 82.72(17) . . ?
C1 Ti2 B13 96.42(18) . . ?
C2 Ti2 B13 130.28(18) . . ?
C3 Ti2 B13 145.64(17) . . ?
C5 Ti2 B13 88.66(17) . . ?
C4 Ti2 B13 114.26(17) . . ?
B10 Ti2 B13 68.45(17) . . ?
B7 Ti2 B13 110.27(18) . . ?
B4 Ti2 B13 119.86(17) . . ?
B12 Ti2 B3 82.48(17) . . ?
B1 Ti2 B3 43.28(16) . . ?
C1 Ti2 B3 102.16(18) . . ?
C2 Ti2 B3 91.21(17) . . ?
C3 Ti2 B3 114.49(17) . . ?
C5 Ti2 B3 136.27(17) . . ?
C4 Ti2 B3 147.61(17) . . ?
B10 Ti2 B3 120.43(17) . . ?
B7 Ti2 B3 110.59(18) . . ?
B4 Ti2 B3 68.60(18) . . ?
B13 Ti2 B3 91.3(2) . . ?
B12 Ti2 H17 64.5(14) . . ?
B1 Ti2 H17 91.9(14) . . ?
C1 Ti2 H17 76.1(14) . . ?
C2 Ti2 H17 107.5(15) . . ?
C3 Ti2 H17 132.7(14) . . ?
C5 Ti2 H17 79.6(14) . . ?
C4 Ti2 H17 112.2(14) . . ?
B10 Ti2 H17 92.4(14) . . ?
B7 Ti2 H17 134.6(15) . . ?
B4 Ti2 H17 134.9(14) . . ?
B13 Ti2 H17 24.4(14) . . ?
B3 Ti2 H17 82.7(14) . . ?
B12 Ti2 H18 92.2(14) . . ?
B1 Ti2 H18 67.4(14) . . ?
C1 Ti2 H18 78.0(14) . . ?
C2 Ti2 H18 78.9(14) . . ?
C3 Ti2 H18 111.2(13) . . ?
C5 Ti2 H18 110.1(14) . . ?
C4 Ti2 H18 133.5(14) . . ?
B10 Ti2 H18 136.2(14) . . ?
B7 Ti2 H18 138.2(15) . . ?
B4 Ti2 H18 95.9(15) . . ?
B13 Ti2 H18 80.9(14) . . ?
B3 Ti2 H18 27.6(14) . . ?
H17 Ti2 H18 64(2) . . ?
C5 C1 C2 107.9(4) . . ?
C5 C1 C7 125.4(5) . . ?
C2 C1 C7 126.2(5) . . ?
C5 C1 Ti2 74.4(2) . . ?
C2 C1 Ti2 73.1(3) . . ?
C7 C1 Ti2 124.5(3) . . ?
C3 C2 C1 107.9(4) . . ?
C3 C2 C8 125.4(5) . . ?
C1 C2 C8 126.5(5) . . ?
C3 C2 Ti2 73.7(2) . . ?
C1 C2 Ti2 71.9(3) . . ?
C8 C2 Ti2 123.7(3) . . ?
C2 C3 C4 108.1(4) . . ?
C2 C3 C9 125.4(4) . . ?
C4 C3 C9 125.8(4) . . ?
C2 C3 Ti2 71.9(2) . . ?
C4 C3 Ti2 73.4(2) . . ?
C9 C3 Ti2 127.9(3) . . ?
C5 C4 C3 107.8(4) . . ?
C5 C4 C10 124.6(4) . . ?
C3 C4 C10 126.8(4) . . ?
C5 C4 Ti2 72.5(2) . . ?
C3 C4 Ti2 72.1(2) . . ?
C10 C4 Ti2 129.0(3) . . ?
C4 C5 C1 108.2(4) . . ?
C4 C5 C6 125.1(5) . . ?
C1 C5 C6 126.5(4) . . ?
C4 C5 Ti2 73.4(2) . . ?
C1 C5 Ti2 70.9(2) . . ?
C6 C5 Ti2 124.9(3) . . ?
C5 C6 H6A 109.5 . . ?
C5 C6 H6B 109.5 . . ?
H6A C6 H6B 109.5 . . ?
C5 C6 H6C 109.5 . . ?
H6A C6 H6C 109.5 . . ?
H6B C6 H6C 109.5 . . ?
C1 C7 H7A 109.5 . . ?
C1 C7 H7B 109.5 . . ?
H7A C7 H7B 109.5 . . ?
C1 C7 H7C 109.5 . . ?
H7A C7 H7C 109.5 . . ?
H7B C7 H7C 109.5 . . ?
C2 C8 H8A 109.5 . . ?
C2 C8 H8B 109.5 . . ?
H8A C8 H8B 109.5 . . ?
C2 C8 H8C 109.5 . . ?
H8A C8 H8C 109.5 . . ?
H8B C8 H8C 109.5 . . ?
C3 C9 H9A 109.5 . . ?
C3 C9 H9B 109.5 . . ?
H9A C9 H9B 109.5 . . ?
C3 C9 H9C 109.5 . . ?
H9A C9 H9C 109.5 . . ?
H9B C9 H9C 109.5 . . ?
C4 C10 H10A 109.5 . . ?
C4 C10 H10B 109.5 . . ?
H10A C10 H10B 109.5 . . ?
C4 C10 H10C 109.5 . . ?
H10A C10 H10C 109.5 . . ?
H10B C10 H10C 109.5 . . ?
C15 C11 C12 108.5(4) . . ?
C15 C11 C20 125.2(5) . . ?
C12 C11 C20 126.2(5) . . ?
C15 C11 Ti1 74.4(2) . . ?
C12 C11 Ti1 71.8(2) . . ?
C20 C11 Ti1 123.1(3) . . ?
C13 C12 C11 107.5(4) . . ?
C13 C12 C19 125.8(5) . . ?
C11 C12 C19 126.4(5) . . ?
C13 C12 Ti1 74.1(2) . . ?
C11 C12 Ti1 73.1(2) . . ?
C19 C12 Ti1 123.5(3) . . ?
C12 C13 C14 108.7(4) . . ?
C12 C13 C18 125.7(4) . . ?
C14 C13 C18 125.4(4) . . ?
C12 C13 Ti1 71.3(2) . . ?
C14 C13 Ti1 74.3(2) . . ?
C18 C13 Ti1 124.4(3) . . ?
C13 C14 C15 107.4(4) . . ?
C13 C14 C17 125.3(4) . . ?
C15 C14 C17 126.8(4) . . ?
C13 C14 Ti1 71.5(2) . . ?
C15 C14 Ti1 72.3(2) . . ?
C17 C14 Ti1 127.9(3) . . ?
C11 C15 C14 107.9(4) . . ?
C11 C15 C16 125.1(5) . . ?
C14 C15 C16 126.2(5) . . ?
C11 C15 Ti1 71.4(2) . . ?
C14 C15 Ti1 73.4(2) . . ?
C16 C15 Ti1 129.1(3) . . ?
C15 C16 H16A 109.5 . . ?
C15 C16 H16B 109.5 . . ?
H16A C16 H16B 109.5 . . ?
C15 C16 H16C 109.5 . . ?
H16A C16 H16C 109.5 . . ?
H16B C16 H16C 109.5 . . ?
C14 C17 H17A 109.5 . . ?
C14 C17 H17B 109.5 . . ?
H17A C17 H17B 109.5 . . ?
C14 C17 H17C 109.5 . . ?
H17A C17 H17C 109.5 . . ?
H17B C17 H17C 109.5 . . ?
C13 C18 H18A 109.5 . . ?
C13 C18 H18B 109.5 . . ?
H18A C18 H18B 109.5 . . ?
C13 C18 H18C 109.5 . . ?
H18A C18 H18C 109.5 . . ?
H18B C18 H18C 109.5 . . ?
C12 C19 H19A 109.5 . . ?
C12 C19 H19B 109.5 . . ?
H19A C19 H19B 109.5 . . ?
C12 C19 H19C 109.5 . . ?
H19A C19 H19C 109.5 . . ?
H19B C19 H19C 109.5 . . ?
C11 C20 H20A 109.5 . . ?
C11 C20 H20B 109.5 . . ?
H20A C20 H20B 109.5 . . ?
C11 C20 H20C 109.5 . . ?
H20A C20 H20C 109.5 . . ?
H20B C20 H20C 109.5 . . ?
B4 B1 B5 60.6(3) . . ?
B4 B1 B2 135.9(4) . . ?
B5 B1 B2 102.8(3) . . ?
B4 B1 B3 103.8(3) . . ?
B5 B1 B3 135.9(4) . . ?
B2 B1 B3 57.7(3) . . ?
B4 B1 B12 106.9(3) . . ?
B5 B1 B12 106.9(3) . . ?
B2 B1 B12 117.2(3) . . ?
B3 B1 B12 117.2(3) . . ?
B4 B1 Ti2 72.5(2) . . ?
B5 B1 Ti2 127.8(3) . . ?
B2 B1 Ti2 127.4(3) . . ?
B3 B1 Ti2 74.5(2) . . ?
B12 B1 Ti2 65.02(19) . . ?
B4 B1 Ti1 127.1(3) . . ?
B5 B1 Ti1 71.8(2) . . ?
B2 B1 Ti1 74.2(2) . . ?
B3 B1 Ti1 127.0(3) . . ?
B12 B1 Ti1 65.05(19) . . ?
Ti2 B1 Ti1 129.90(19) . . ?
B3 B2 B1 61.3(3) . . ?
B3 B2 Ti1 119.7(3) . . ?
B1 B2 Ti1 62.7(2) . . ?
B3 B2 H9 110(3) . . ?
B1 B2 H9 119(3) . . ?
Ti1 B2 H9 116(3) . . ?
B3 B2 H11 47(2) . . ?
B1 B2 H11 101(2) . . ?
Ti1 B2 H11 131(2) . . ?
H9 B2 H11 112(3) . . ?
B3 B2 H15 135(2) . . ?
B1 B2 H15 107(2) . . ?
Ti1 B2 H15 51(2) . . ?
H9 B2 H15 113(3) . . ?
H11 B2 H15 102(3) . . ?
B2 B3 B1 61.0(3) . . ?
B2 B3 Ti2 119.1(3) . . ?
B1 B3 Ti2 62.2(2) . . ?
B2 B3 H11 47(2) . . ?
B1 B3 H11 100(2) . . ?
Ti2 B3 H11 131(2) . . ?
B2 B3 H14 112(3) . . ?
B1 B3 H14 124(3) . . ?
Ti2 B3 H14 116(3) . . ?
H11 B3 H14 111(3) . . ?
B2 B3 H18 132(2) . . ?
B1 B3 H18 104(2) . . ?
Ti2 B3 H18 49(2) . . ?
H11 B3 H18 102(3) . . ?
H14 B3 H18 113(3) . . ?
B1 B4 B6 107.7(3) . . ?
B1 B4 B5 59.9(3) . . ?
B6 B4 B5 60.2(3) . . ?
B1 B4 B7 107.4(3) . . ?
B6 B4 B7 60.5(3) . . ?
B5 B4 B7 108.5(3) . . ?
B1 B4 Ti2 64.1(2) . . ?
B6 B4 Ti2 122.6(3) . . ?
B5 B4 Ti2 119.6(3) . . ?
B7 B4 Ti2 68.5(2) . . ?
B1 B4 H13 123(2) . . ?
B6 B4 H13 120(2) . . ?
B5 B4 H13 120(2) . . ?
B7 B4 H13 122(2) . . ?
Ti2 B4 H13 108(2) . . ?
B1 B5 B6 106.9(3) . . ?
B1 B5 B4 59.5(3) . . ?
B6 B5 B4 59.6(3) . . ?
B1 B5 B8 107.0(3) . . ?
B6 B5 B8 60.3(3) . . ?
B4 B5 B8 107.7(3) . . ?
B1 B5 Ti1 64.5(2) . . ?
B6 B5 Ti1 122.4(3) . . ?
B4 B5 Ti1 119.4(3) . . ?
B8 B5 Ti1 68.4(2) . . ?
B1 B5 H12 121(2) . . ?
B6 B5 H12 120(2) . . ?
B4 B5 H12 117(2) . . ?
B8 B5 H12 126(2) . . ?
Ti1 B5 H12 110(2) . . ?
B9 B6 B4 109.8(3) . . ?
B9 B6 B5 110.1(3) . . ?
B4 B6 B5 60.2(3) . . ?
B9 B6 B8 60.8(3) . . ?
B4 B6 B8 108.0(3) . . ?
B5 B6 B8 60.0(3) . . ?
B9 B6 B7 60.4(3) . . ?
B4 B6 B7 60.3(3) . . ?
B5 B6 B7 108.4(3) . . ?
B8 B6 B7 107.6(3) . . ?
B9 B6 H1 121(2) . . ?
B4 B6 H1 119(2) . . ?
B5 B6 H1 122(2) . . ?
B8 B6 H1 125(2) . . ?
B7 B6 H1 120(2) . . ?
B10 B7 B4 111.8(3) . . ?
B10 B7 B9 59.9(3) . . ?
B4 B7 B9 107.9(3) . . ?
B10 B7 B6 108.2(3) . . ?
B4 B7 B6 59.2(3) . . ?
B9 B7 B6 59.1(3) . . ?
B10 B7 Ti2 68.1(2) . . ?
B4 B7 Ti2 68.6(2) . . ?
B9 B7 Ti2 121.9(3) . . ?
B6 B7 Ti2 121.6(3) . . ?
B10 B7 H2 120(2) . . ?
B4 B7 H2 123(2) . . ?
B9 B7 H2 117(2) . . ?
B6 B7 H2 119(2) . . ?
Ti2 B7 H2 110(2) . . ?
B11 B8 B5 112.1(3) . . ?
B11 B8 B6 108.2(3) . . ?
B5 B8 B6 59.7(3) . . ?
B11 B8 B9 59.9(3) . . ?
B5 B8 B9 108.3(3) . . ?
B6 B8 B9 59.0(3) . . ?
B11 B8 Ti1 68.4(2) . . ?
B5 B8 Ti1 68.6(2) . . ?
B6 B8 Ti1 122.0(3) . . ?
B9 B8 Ti1 122.2(3) . . ?
B11 B8 H6 120(2) . . ?
B5 B8 H6 122(2) . . ?
B6 B8 H6 120(2) . . ?
B9 B8 H6 118(2) . . ?
Ti1 B8 H6 108(2) . . ?
B6 B9 B10 109.2(3) . . ?
B6 B9 B11 108.9(3) . . ?
B10 B9 B11 60.5(3) . . ?
B6 B9 B7 60.5(3) . . ?
B10 B9 B7 59.8(3) . . ?
B11 B9 B7 107.9(3) . . ?
B6 B9 B8 60.3(3) . . ?
B10 B9 B8 107.7(3) . . ?
B11 B9 B8 59.5(3) . . ?
B7 B9 B8 107.3(4) . . ?
B6 B9 H3 124(2) . . ?
B10 B9 H3 118(2) . . ?
B11 B9 H3 120(2) . . ?
B7 B9 H3 122(2) . . ?
B8 B9 H3 124(2) . . ?
B12 B10 B7 107.1(3) . . ?
B12 B10 B9 107.2(3) . . ?
B7 B10 B9 60.4(3) . . ?
B12 B10 B11 59.5(3) . . ?
B7 B10 B11 107.9(3) . . ?
B9 B10 B11 59.9(3) . . ?
B12 B10 Ti2 64.1(2) . . ?
B7 B10 Ti2 69.0(2) . . ?
B9 B10 Ti2 123.0(3) . . ?
B11 B10 Ti2 119.2(3) . . ?
B12 B10 H4 126(2) . . ?
B7 B10 H4 120(2) . . ?
B9 B10 H4 117(2) . . ?
B11 B10 H4 121(2) . . ?
Ti2 B10 H4 109(2) . . ?
B12 B11 B8 107.0(3) . . ?
B12 B11 B9 107.1(3) . . ?
B8 B11 B9 60.6(3) . . ?
B12 B11 B10 59.6(2) . . ?
B8 B11 B10 107.9(3) . . ?
B9 B11 B10 59.6(3) . . ?
B12 B11 Ti1 64.4(2) . . ?
B8 B11 Ti1 68.6(2) . . ?
B9 B11 Ti1 123.0(3) . . ?
B10 B11 Ti1 119.6(3) . . ?
B12 B11 H5 122(2) . . ?
B8 B11 H5 123(2) . . ?
B9 B11 H5 121(2) . . ?
B10 B11 H5 120(2) . . ?
Ti1 B11 H5 107(2) . . ?
B11 B12 B13 134.9(4) . . ?
B11 B12 B10 60.9(3) . . ?
B13 B12 B10 102.8(3) . . ?
B11 B12 B14 102.1(3) . . ?
B13 B12 B14 57.9(3) . . ?
B10 B12 B14 135.0(4) . . ?
B11 B12 B1 106.9(3) . . ?
B13 B12 B1 118.3(3) . . ?
B10 B12 B1 106.8(3) . . ?
B14 B12 B1 118.2(3) . . ?
B11 B12 Ti2 127.6(3) . . ?
B13 B12 Ti2 74.7(2) . . ?
B10 B12 Ti2 71.8(2) . . ?
B14 B12 Ti2 128.0(3) . . ?
B1 B12 Ti2 65.36(19) . . ?
B11 B12 Ti1 71.7(2) . . ?
B13 B12 Ti1 127.3(3) . . ?
B10 B12 Ti1 127.4(3) . . ?
B14 B12 Ti1 74.1(2) . . ?
B1 B12 Ti1 65.53(19) . . ?
Ti2 B12 Ti1 130.7(2) . . ?
B14 B13 B12 61.1(3) . . ?
B14 B13 Ti2 119.4(3) . . ?
B12 B13 Ti2 62.1(2) . . ?
B14 B13 H7 110(2) . . ?
B12 B13 H7 121(3) . . ?
Ti2 B13 H7 116(2) . . ?
B14 B13 H10 48(3) . . ?
B12 B13 H10 102(3) . . ?
Ti2 B13 H10 132(2) . . ?
H7 B13 H10 111(3) . . ?
B14 B13 H17 133(3) . . ?
B12 B13 H17 105(3) . . ?
Ti2 B13 H17 50(3) . . ?
H7 B13 H17 114(4) . . ?
H10 B13 H17 101(4) . . ?
B13 B14 B12 61.0(3) . . ?
B13 B14 Ti1 119.6(3) . . ?
B12 B14 Ti1 62.6(2) . . ?
B13 B14 H8 113(2) . . ?
B12 B14 H8 125(2) . . ?
Ti1 B14 H8 116(2) . . ?
B13 B14 H10 45(2) . . ?
B12 B14 H10 99(2) . . ?
Ti1 B14 H10 132(2) . . ?
H8 B14 H10 111(3) . . ?
B13 B14 H16 131(3) . . ?
B12 B14 H16 105(3) . . ?
Ti1 B14 H16 51(3) . . ?
H8 B14 H16 112(3) . . ?
H10 B14 H16 101(4) . . ?

loop_
_geom_bond_atom_site_label_1
_geom_bond_atom_site_label_2
_geom_bond_distance
_geom_bond_site_symmetry_2
_geom_bond_publ_flag
Ti1 B12 2.300(4) . ?
Ti1 B1 2.309(5) . ?
Ti1 C12 2.347(4) . ?
Ti1 C11 2.364(4) . ?
Ti1 C13 2.382(4) . ?
Ti1 C15 2.403(4) . ?
Ti1 C14 2.418(4) . ?
Ti1 B11 2.422(5) . ?
Ti1 B8 2.426(5) . ?
Ti1 B5 2.429(5) . ?
Ti1 B14 2.490(5) . ?
Ti1 B2 2.500(5) . ?
Ti1 H15 1.97(4) . ?
Ti1 H16 1.99(5) . ?
Ti2 B12 2.292(5) . ?
Ti2 B1 2.299(5) . ?
Ti2 C1 2.350(4) . ?
Ti2 C2 2.366(4) . ?
Ti2 C3 2.389(4) . ?
Ti2 C5 2.395(4) . ?
Ti2 C4 2.406(4) . ?
Ti2 B10 2.422(5) . ?
Ti2 B7 2.435(5) . ?
Ti2 B4 2.437(5) . ?
Ti2 B13 2.502(5) . ?
Ti2 B3 2.503(6) . ?
Ti2 H17 1.99(5) . ?
Ti2 H18 1.94(5) . ?
C1 C5 1.415(7) . ?
C1 C2 1.416(7) . ?
C1 C7 1.511(6) . ?
C2 C3 1.409(7) . ?
C2 C8 1.506(7) . ?
C3 C4 1.419(6) . ?
C3 C9 1.503(6) . ?
C4 C5 1.409(6) . ?
C4 C10 1.498(6) . ?
C5 C6 1.508(7) . ?
C6 H6A 0.9600 . ?
C6 H6B 0.9600 . ?
C6 H6C 0.9600 . ?
C7 H7A 0.9600 . ?
C7 H7B 0.9600 . ?
C7 H7C 0.9600 . ?
C8 H8A 0.9600 . ?
C8 H8B 0.9600 . ?
C8 H8C 0.9600 . ?
C9 H9A 0.9600 . ?
C9 H9B 0.9600 . ?
C9 H9C 0.9600 . ?
C10 H10A 0.9600 . ?
C10 H10B 0.9600 . ?
C10 H10C 0.9600 . ?
C11 C15 1.402(7) . ?
C11 C12 1.419(7) . ?
C11 C20 1.503(7) . ?
C12 C13 1.406(6) . ?
C12 C19 1.508(6) . ?
C13 C14 1.412(6) . ?
C13 C18 1.505(6) . ?
C14 C15 1.425(6) . ?
C14 C17 1.506(6) . ?
C15 C16 1.516(6) . ?
C16 H16A 0.9600 . ?
C16 H16B 0.9600 . ?
C16 H16C 0.9600 . ?
C17 H17A 0.9600 . ?
C17 H17B 0.9600 . ?
C17 H17C 0.9600 . ?
C18 H18A 0.9600 . ?
C18 H18B 0.9600 . ?
C18 H18C 0.9600 . ?
C19 H19A 0.9600 . ?
C19 H19B 0.9600 . ?
C19 H19C 0.9600 . ?
C20 H20A 0.9600 . ?
C20 H20B 0.9600 . ?
C20 H20C 0.9600 . ?
B1 B4 1.757(6) . ?
B1 B5 1.765(6) . ?
B1 B2 1.776(7) . ?
B1 B3 1.781(7) . ?
B1 B12 1.926(6) . ?
B2 B3 1.717(8) . ?
B2 H9 1.09(5) . ?
B2 H11 1.25(5) . ?
B2 H15 1.19(5) . ?
B3 H11 1.26(5) . ?
B3 H14 1.05(5) . ?
B3 H18 1.19(5) . ?
B4 B6 1.766(7) . ?
B4 B5 1.778(7) . ?
B4 B7 1.785(7) . ?
B4 H13 1.09(4) . ?
B5 B6 1.776(7) . ?
B5 B8 1.783(7) . ?
B5 H12 1.02(4) . ?
B6 B9 1.765(8) . ?
B6 B8 1.788(7) . ?
B6 B7 1.789(7) . ?
B6 H1 1.11(4) . ?
B7 B10 1.776(7) . ?
B7 B9 1.787(7) . ?
B7 H2 1.08(4) . ?
B8 B11 1.777(7) . ?
B8 B9 1.797(7) . ?
B8 H6 1.07(4) . ?
B9 B10 1.779(7) . ?
B9 B11 1.785(7) . ?
B9 H3 1.03(4) . ?
B10 B12 1.772(6) . ?
B10 B11 1.796(7) . ?
B10 H4 1.15(4) . ?
B11 B12 1.770(6) . ?
B11 H5 1.07(4) . ?
B12 B13 1.772(6) . ?
B12 B14 1.774(7) . ?
B13 B14 1.716(8) . ?
B13 H7 1.08(5) . ?
B13 H10 1.22(5) . ?
B13 H17 1.07(5) . ?
B14 H8 1.06(4) . ?
B14 H10 1.27(5) . ?
B14 H16 1.06(5) . ?

loop_
_geom_torsion_atom_site_label_1
_geom_torsion_atom_site_label_2
_geom_torsion_atom_site_label_3
_geom_torsion_atom_site_label_4
_geom_torsion
_geom_torsion_site_symmetry_1
_geom_torsion_site_symmetry_2
_geom_torsion_site_symmetry_3
_geom_torsion_site_symmetry_4
_geom_torsion_publ_flag
C5 C1 C2 C3 1.5(5) . . . . ?
C7 C1 C2 C3 173.9(5) . . . . ?
Ti2 C1 C2 C3 -65.4(3) . . . . ?
C5 C1 C2 C8 -174.2(5) . . . . ?
C7 C1 C2 C8 -1.8(8) . . . . ?
Ti2 C1 C2 C8 118.9(5) . . . . ?
C5 C1 C2 Ti2 66.8(3) . . . . ?
C7 C1 C2 Ti2 -120.8(5) . . . . ?
C1 C2 C3 C4 -0.7(5) . . . . ?
C8 C2 C3 C4 175.0(4) . . . . ?
Ti2 C2 C3 C4 -65.0(3) . . . . ?
C1 C2 C3 C9 -171.7(4) . . . . ?
C8 C2 C3 C9 4.0(7) . . . . ?
Ti2 C2 C3 C9 124.1(4) . . . . ?
C1 C2 C3 Ti2 64.2(3) . . . . ?
C8 C2 C3 Ti2 -120.0(5) . . . . ?
C2 C3 C4 C5 -0.3(5) . . . . ?
C9 C3 C4 C5 170.6(4) . . . . ?
Ti2 C3 C4 C5 -64.2(3) . . . . ?
C2 C3 C4 C10 -170.2(4) . . . . ?
C9 C3 C4 C10 0.7(7) . . . . ?
Ti2 C3 C4 C10 125.8(4) . . . . ?
C2 C3 C4 Ti2 63.9(3) . . . . ?
C9 C3 C4 Ti2 -125.2(4) . . . . ?
C3 C4 C5 C1 1.2(5) . . . . ?
C10 C4 C5 C1 171.4(4) . . . . ?
Ti2 C4 C5 C1 -62.8(3) . . . . ?
C3 C4 C5 C6 -174.7(4) . . . . ?
C10 C4 C5 C6 -4.5(7) . . . . ?
Ti2 C4 C5 C6 121.3(5) . . . . ?
C3 C4 C5 Ti2 64.0(3) . . . . ?
C10 C4 C5 Ti2 -125.8(4) . . . . ?
C2 C1 C5 C4 -1.6(5) . . . . ?
C7 C1 C5 C4 -174.1(5) . . . . ?
Ti2 C1 C5 C4 64.4(3) . . . . ?
C2 C1 C5 C6 174.2(5) . . . . ?
C7 C1 C5 C6 1.7(8) . . . . ?
Ti2 C1 C5 C6 -119.8(5) . . . . ?
C2 C1 C5 Ti2 -66.0(3) . . . . ?
C7 C1 C5 Ti2 121.5(5) . . . . ?
C15 C11 C12 C13 -0.7(5) . . . . ?
C20 C11 C12 C13 175.2(4) . . . . ?
Ti1 C11 C12 C13 -66.7(3) . . . . ?
C15 C11 C12 C19 -174.5(4) . . . . ?
C20 C11 C12 C19 1.4(7) . . . . ?
Ti1 C11 C12 C19 119.5(5) . . . . ?
C15 C11 C12 Ti1 65.9(3) . . . . ?
C20 C11 C12 Ti1 -118.2(5) . . . . ?
C11 C12 C13 C14 0.6(5) . . . . ?
C19 C12 C13 C14 174.5(4) . . . . ?
Ti1 C12 C13 C14 -65.4(3) . . . . ?
C11 C12 C13 C18 -174.5(4) . . . . ?
C19 C12 C13 C18 -0.7(7) . . . . ?
Ti1 C12 C13 C18 119.4(4) . . . . ?
C11 C12 C13 Ti1 66.0(3) . . . . ?
C19 C12 C13 Ti1 -120.1(5) . . . . ?
C12 C13 C14 C15 -0.3(5) . . . . ?
C18 C13 C14 C15 174.9(4) . . . . ?
Ti1 C13 C14 C15 -63.8(3) . . . . ?
C12 C13 C14 C17 -172.6(4) . . . . ?
C18 C13 C14 C17 2.6(7) . . . . ?
Ti1 C13 C14 C17 123.9(4) . . . . ?
C12 C13 C14 Ti1 63.5(3) . . . . ?
C18 C13 C14 Ti1 -121.3(4) . . . . ?
C12 C11 C15 C14 0.5(5) . . . . ?
C20 C11 C15 C14 -175.4(4) . . . . ?
Ti1 C11 C15 C14 64.7(3) . . . . ?
C12 C11 C15 C16 170.6(4) . . . . ?
C20 C11 C15 C16 -5.4(7) . . . . ?
Ti1 C11 C15 C16 -125.2(4) . . . . ?
C12 C11 C15 Ti1 -64.2(3) . . . . ?
C20 C11 C15 Ti1 119.9(5) . . . . ?
C13 C14 C15 C11 -0.1(5) . . . . ?
C17 C14 C15 C11 172.0(4) . . . . ?
Ti1 C14 C15 C11 -63.5(3) . . . . ?
C13 C14 C15 C16 -170.0(4) . . . . ?
C17 C14 C15 C16 2.1(7) . . . . ?
Ti1 C14 C15 C16 126.7(5) . . . . ?
C13 C14 C15 Ti1 63.3(3) . . . . ?
C17 C14 C15 Ti1 -124.5(4) . . . . ?
B4 B1 B2 B3 -75.8(5) . . . . ?
B5 B1 B2 B3 -136.6(4) . . . . ?
B12 B1 B2 B3 106.5(4) . . . . ?
Ti2 B1 B2 B3 28.3(4) . . . . ?
Ti1 B1 B2 B3 156.8(3) . . . . ?
B4 B1 B2 Ti1 127.4(5) . . . . ?
B5 B1 B2 Ti1 66.6(2) . . . . ?
B3 B1 B2 Ti1 -156.8(3) . . . . ?
B12 B1 B2 Ti1 -50.3(3) . . . . ?
Ti2 B1 B2 Ti1 -128.5(3) . . . . ?
Ti1 B2 B3 B1 23.8(3) . . . . ?
B1 B2 B3 Ti2 -23.3(3) . . . . ?
Ti1 B2 B3 Ti2 0.5(5) . . . . ?
B4 B1 B3 B2 136.0(4) . . . . ?
B5 B1 B3 B2 74.1(5) . . . . ?
B12 B1 B3 B2 -106.5(4) . . . . ?
Ti2 B1 B3 B2 -157.0(3) . . . . ?
Ti1 B1 B3 B2 -28.4(4) . . . . ?
B4 B1 B3 Ti2 -67.0(2) . . . . ?
B5 B1 B3 Ti2 -128.9(5) . . . . ?
B2 B1 B3 Ti2 157.0(3) . . . . ?
B12 B1 B3 Ti2 50.6(3) . . . . ?
Ti1 B1 B3 Ti2 128.6(3) . . . . ?
B5 B1 B4 B6 -38.0(3) . . . . ?
B2 B1 B4 B6 -115.6(5) . . . . ?
B3 B1 B4 B6 -173.2(3) . . . . ?
B12 B1 B4 B6 62.3(4) . . . . ?
Ti2 B1 B4 B6 118.3(3) . . . . ?
Ti1 B1 B4 B6 -8.9(5) . . . . ?
B2 B1 B4 B5 -77.6(5) . . . . ?
B3 B1 B4 B5 -135.2(4) . . . . ?
B12 B1 B4 B5 100.3(3) . . . . ?
Ti2 B1 B4 B5 156.3(3) . . . . ?
Ti1 B1 B4 B5 29.1(3) . . . . ?
B5 B1 B4 B7 -101.7(4) . . . . ?
B2 B1 B4 B7 -179.4(4) . . . . ?
B3 B1 B4 B7 123.0(4) . . . . ?
B12 B1 B4 B7 -1.5(4) . . . . ?
Ti2 B1 B4 B7 54.5(3) . . . . ?
Ti1 B1 B4 B7 -72.6(4) . . . . ?
B5 B1 B4 Ti2 -156.3(3) . . . . ?
B2 B1 B4 Ti2 126.1(5) . . . . ?
B3 B1 B4 Ti2 68.5(3) . . . . ?
B12 B1 B4 Ti2 -56.0(2) . . . . ?
Ti1 B1 B4 Ti2 -127.2(3) . . . . ?
B4 B1 B5 B6 37.5(3) . . . . ?
B2 B1 B5 B6 173.3(3) . . . . ?
B3 B1 B5 B6 116.7(5) . . . . ?
B12 B1 B5 B6 -62.7(4) . . . . ?
Ti2 B1 B5 B6 8.5(5) . . . . ?
Ti1 B1 B5 B6 -118.4(3) . . . . ?
B2 B1 B5 B4 135.8(4) . . . . ?
B3 B1 B5 B4 79.2(5) . . . . ?
B12 B1 B5 B4 -100.2(3) . . . . ?
Ti2 B1 B5 B4 -29.0(3) . . . . ?
Ti1 B1 B5 B4 -155.9(3) . . . . ?
B4 B1 B5 B8 100.9(4) . . . . ?
B2 B1 B5 B8 -123.4(4) . . . . ?
B3 B1 B5 B8 -179.9(4) . . . . ?
B12 B1 B5 B8 0.6(4) . . . . ?
Ti2 B1 B5 B8 71.8(4) . . . . ?
Ti1 B1 B5 B8 -55.0(3) . . . . ?
B4 B1 B5 Ti1 155.9(3) . . . . ?
B2 B1 B5 Ti1 -68.4(3) . . . . ?
B3 B1 B5 Ti1 -124.9(5) . . . . ?
B12 B1 B5 Ti1 55.7(2) . . . . ?
Ti2 B1 B5 Ti1 126.9(3) . . . . ?
B6 B4 B5 B1 137.5(3) . . . . ?
B7 B4 B5 B1 99.8(3) . . . . ?
Ti2 B4 B5 B1 24.6(3) . . . . ?
B1 B4 B5 B6 -137.5(3) . . . . ?
B7 B4 B5 B6 -37.7(3) . . . . ?
Ti2 B4 B5 B6 -112.9(4) . . . . ?
B1 B4 B5 B8 -99.7(3) . . . . ?
B6 B4 B5 B8 37.8(3) . . . . ?
B7 B4 B5 B8 0.1(4) . . . . ?
Ti2 B4 B5 B8 -75.1(4) . . . . ?
B1 B4 B5 Ti1 -25.1(3) . . . . ?
B6 B4 B5 Ti1 112.4(4) . . . . ?
B7 B4 B5 Ti1 74.7(4) . . . . ?
Ti2 B4 B5 Ti1 -0.5(5) . . . . ?
B1 B4 B6 B9 -64.5(4) . . . . ?
B5 B4 B6 B9 -102.4(4) . . . . ?
B7 B4 B6 B9 35.8(3) . . . . ?
Ti2 B4 B6 B9 5.6(5) . . . . ?
B1 B4 B6 B5 37.8(3) . . . . ?
B7 B4 B6 B5 138.2(3) . . . . ?
Ti2 B4 B6 B5 107.9(3) . . . . ?
B1 B4 B6 B8 0.1(5) . . . . ?
B5 B4 B6 B8 -37.8(3) . . . . ?
B7 B4 B6 B8 100.4(4) . . . . ?
Ti2 B4 B6 B8 70.2(4) . . . . ?
B1 B4 B6 B7 -100.4(3) . . . . ?
B5 B4 B6 B7 -138.2(3) . . . . ?
Ti2 B4 B6 B7 -30.3(3) . . . . ?
B1 B5 B6 B9 64.5(4) . . . . ?
B4 B5 B6 B9 102.0(4) . . . . ?
B8 B5 B6 B9 -35.8(3) . . . . ?
Ti1 B5 B6 B9 -5.7(5) . . . . ?
B1 B5 B6 B4 -37.5(3) . . . . ?
B8 B5 B6 B4 -137.8(3) . . . . ?
Ti1 B5 B6 B4 -107.6(3) . . . . ?
B1 B5 B6 B8 100.3(3) . . . . ?
B4 B5 B6 B8 137.8(3) . . . . ?
Ti1 B5 B6 B8 30.2(3) . . . . ?
B1 B5 B6 B7 0.2(5) . . . . ?
B4 B5 B6 B7 37.6(3) . . . . ?
B8 B5 B6 B7 -100.2(4) . . . . ?
Ti1 B5 B6 B7 -70.0(4) . . . . ?
B1 B4 B7 B10 2.0(4) . . . . ?
B6 B4 B7 B10 -98.8(4) . . . . ?
B5 B4 B7 B10 -61.3(4) . . . . ?
Ti2 B4 B7 B10 54.0(3) . . . . ?
B1 B4 B7 B9 66.0(4) . . . . ?
B6 B4 B7 B9 -34.9(3) . . . . ?
B5 B4 B7 B9 2.7(4) . . . . ?
Ti2 B4 B7 B9 118.0(3) . . . . ?
B1 B4 B7 B6 100.9(4) . . . . ?
B5 B4 B7 B6 37.6(3) . . . . ?
Ti2 B4 B7 B6 152.9(3) . . . . ?
B1 B4 B7 Ti2 -52.0(3) . . . . ?
B6 B4 B7 Ti2 -152.9(3) . . . . ?
B5 B4 B7 Ti2 -115.3(3) . . . . ?
B9 B6 B7 B10 -35.7(3) . . . . ?
B4 B6 B7 B10 105.0(4) . . . . ?
B5 B6 B7 B10 67.4(4) . . . . ?
B8 B6 B7 B10 3.9(4) . . . . ?
B9 B6 B7 B4 -140.7(3) . . . . ?
B5 B6 B7 B4 -37.6(3) . . . . ?
B8 B6 B7 B4 -101.1(4) . . . . ?
B4 B6 B7 B9 140.7(3) . . . . ?
B5 B6 B7 B9 103.1(4) . . . . ?
B8 B6 B7 B9 39.6(3) . . . . ?
B9 B6 B7 Ti2 -110.8(3) . . . . ?
B4 B6 B7 Ti2 29.9(3) . . . . ?
B5 B6 B7 Ti2 -7.7(5) . . . . ?
B8 B6 B7 Ti2 -71.2(4) . . . . ?
B1 B5 B8 B11 -1.3(5) . . . . ?
B6 B5 B8 B11 98.8(4) . . . . ?
B4 B5 B8 B11 61.4(4) . . . . ?
Ti1 B5 B8 B11 -54.0(3) . . . . ?
B1 B5 B8 B6 -100.1(4) . . . . ?
B4 B5 B8 B6 -37.5(3) . . . . ?
Ti1 B5 B8 B6 -152.8(3) . . . . ?
B1 B5 B8 B9 -65.5(4) . . . . ?
B6 B5 B8 B9 34.6(3) . . . . ?
B4 B5 B8 B9 -2.8(4) . . . . ?
Ti1 B5 B8 B9 -118.2(3) . . . . ?
B1 B5 B8 Ti1 52.7(3) . . . . ?
B6 B5 B8 Ti1 152.8(3) . . . . ?
B4 B5 B8 Ti1 115.4(3) . . . . ?
B9 B6 B8 B11 35.5(3) . . . . ?
B4 B6 B8 B11 -67.6(4) . . . . ?
B5 B6 B8 B11 -105.5(4) . . . . ?
B7 B6 B8 B11 -4.0(4) . . . . ?
B9 B6 B8 B5 141.0(3) . . . . ?
B4 B6 B8 B5 37.8(3) . . . . ?
B7 B6 B8 B5 101.5(4) . . . . ?
B4 B6 B8 B9 -103.1(4) . . . . ?
B5 B6 B8 B9 -141.0(3) . . . . ?
B7 B6 B8 B9 -39.4(3) . . . . ?
B9 B6 B8 Ti1 110.9(4) . . . . ?
B4 B6 B8 Ti1 7.8(5) . . . . ?
B5 B6 B8 Ti1 -30.1(3) . . . . ?
B7 B6 B8 Ti1 71.5(4) . . . . ?
B4 B6 B9 B10 0.1(5) . . . . ?
B5 B6 B9 B10 -64.4(4) . . . . ?
B8 B6 B9 B10 -99.9(4) . . . . ?
B7 B6 B9 B10 35.9(3) . . . . ?
B4 B6 B9 B11 64.6(4) . . . . ?
B5 B6 B9 B11 0.0(5) . . . . ?
B8 B6 B9 B11 -35.5(3) . . . . ?
B7 B6 B9 B11 100.4(4) . . . . ?
B4 B6 B9 B7 -35.8(3) . . . . ?
B5 B6 B9 B7 -100.3(4) . . . . ?
B8 B6 B9 B7 -135.9(3) . . . . ?
B4 B6 B9 B8 100.1(4) . . . . ?
B5 B6 B9 B8 35.5(3) . . . . ?
B7 B6 B9 B8 135.9(3) . . . . ?
B10 B7 B9 B6 140.1(3) . . . . ?
B4 B7 B9 B6 34.9(3) . . . . ?
Ti2 B7 B9 B6 110.3(4) . . . . ?
B4 B7 B9 B10 -105.2(3) . . . . ?
B6 B7 B9 B10 -140.1(3) . . . . ?
Ti2 B7 B9 B10 -29.8(3) . . . . ?
B10 B7 B9 B11 38.1(3) . . . . ?
B4 B7 B9 B11 -67.2(4) . . . . ?
B6 B7 B9 B11 -102.0(4) . . . . ?
Ti2 B7 B9 B11 8.3(5) . . . . ?
B10 B7 B9 B8 100.8(4) . . . . ?
B4 B7 B9 B8 -4.4(4) . . . . ?
B6 B7 B9 B8 -39.3(3) . . . . ?
Ti2 B7 B9 B8 71.0(4) . . . . ?
B11 B8 B9 B6 -140.4(3) . . . . ?
B5 B8 B9 B6 -34.9(3) . . . . ?
Ti1 B8 B9 B6 -110.6(4) . . . . ?
B11 B8 B9 B10 -38.0(3) . . . . ?
B5 B8 B9 B10 67.5(4) . . . . ?
B6 B8 B9 B10 102.4(4) . . . . ?
Ti1 B8 B9 B10 -8.2(5) . . . . ?
B5 B8 B9 B11 105.5(4) . . . . ?
B6 B8 B9 B11 140.4(3) . . . . ?
Ti1 B8 B9 B11 29.8(3) . . . . ?
B11 B8 B9 B7 -101.0(3) . . . . ?
B5 B8 B9 B7 4.5(4) . . . . ?
B6 B8 B9 B7 39.4(3) . . . . ?
Ti1 B8 B9 B7 -71.2(4) . . . . ?
B4 B7 B10 B12 -1.7(4) . . . . ?
B9 B7 B10 B12 -100.4(4) . . . . ?
B6 B7 B10 B12 -65.0(4) . . . . ?
Ti2 B7 B10 B12 52.5(3) . . . . ?
B4 B7 B10 B9 98.7(4) . . . . ?
B6 B7 B10 B9 35.4(3) . . . . ?
Ti2 B7 B10 B9 153.0(3) . . . . ?
B4 B7 B10 B11 61.0(4) . . . . ?
B9 B7 B10 B11 -37.8(3) . . . . ?
B6 B7 B10 B11 -2.4(4) . . . . ?
Ti2 B7 B10 B11 115.2(3) . . . . ?
B4 B7 B10 Ti2 -54.2(3) . . . . ?
B9 B7 B10 Ti2 -153.0(3) . . . . ?
B6 B7 B10 Ti2 -117.6(3) . . . . ?
B6 B9 B10 B12 64.1(4) . . . . ?
B11 B9 B10 B12 -37.4(3) . . . . ?
B7 B9 B10 B12 100.3(4) . . . . ?
B8 B9 B10 B12 0.2(4) . . . . ?
B6 B9 B10 B7 -36.2(3) . . . . ?
B11 B9 B10 B7 -137.6(4) . . . . ?
B8 B9 B10 B7 -100.1(4) . . . . ?
B6 B9 B10 B11 101.4(4) . . . . ?
B7 B9 B10 B11 137.6(4) . . . . ?
B8 B9 B10 B11 37.5(3) . . . . ?
B6 B9 B10 Ti2 -5.8(5) . . . . ?
B11 B9 B10 Ti2 -107.2(3) . . . . ?
B7 B9 B10 Ti2 30.4(3) . . . . ?
B8 B9 B10 Ti2 -69.7(4) . . . . ?
B5 B8 B11 B12 1.4(5) . . . . ?
B6 B8 B11 B12 65.3(4) . . . . ?
B9 B8 B11 B12 100.4(4) . . . . ?
Ti1 B8 B11 B12 -52.7(3) . . . . ?
B5 B8 B11 B9 -99.0(4) . . . . ?
B6 B8 B11 B9 -35.1(3) . . . . ?
Ti1 B8 B11 B9 -153.1(3) . . . . ?
B5 B8 B11 B10 -61.4(4) . . . . ?
B6 B8 B11 B10 2.5(4) . . . . ?
B9 B8 B11 B10 37.6(3) . . . . ?
Ti1 B8 B11 B10 -115.5(3) . . . . ?
B5 B8 B11 Ti1 54.1(3) . . . . ?
B6 B8 B11 Ti1 118.0(3) . . . . ?
B9 B8 B11 Ti1 153.1(3) . . . . ?
B6 B9 B11 B12 -64.5(4) . . . . ?
B10 B9 B11 B12 37.4(3) . . . . ?
B7 B9 B11 B12 -0.3(5) . . . . ?
B8 B9 B11 B12 -100.3(4) . . . . ?
B6 B9 B11 B8 35.8(3) . . . . ?
B10 B9 B11 B8 137.7(4) . . . . ?
B7 B9 B11 B8 99.9(4) . . . . ?
B6 B9 B11 B10 -101.9(4) . . . . ?
B7 B9 B11 B10 -37.7(3) . . . . ?
B8 B9 B11 B10 -137.7(4) . . . . ?
B6 B9 B11 Ti1 5.7(5) . . . . ?
B10 B9 B11 Ti1 107.5(3) . . . . ?
B7 B9 B11 Ti1 69.8(4) . . . . ?
B8 B9 B11 Ti1 -30.1(3) . . . . ?
B7 B10 B11 B12 -99.7(3) . . . . ?
B9 B10 B11 B12 -137.7(4) . . . . ?
Ti2 B10 B11 B12 -24.3(3) . . . . ?
B12 B10 B11 B8 99.6(3) . . . . ?
B7 B10 B11 B8 -0.1(4) . . . . ?
B9 B10 B11 B8 -38.1(3) . . . . ?
Ti2 B10 B11 B8 75.3(4) . . . . ?
B12 B10 B11 B9 137.7(4) . . . . ?
B7 B10 B11 B9 38.0(3) . . . . ?
Ti2 B10 B11 B9 113.4(3) . . . . ?
B12 B10 B11 Ti1 24.6(3) . . . . ?
B7 B10 B11 Ti1 -75.2(4) . . . . ?
B9 B10 B11 Ti1 -113.1(3) . . . . ?
Ti2 B10 B11 Ti1 0.3(4) . . . . ?
B8 B11 B12 B13 -179.8(4) . . . . ?
B9 B11 B12 B13 -116.1(5) . . . . ?
B10 B11 B12 B13 -78.7(5) . . . . ?
Ti1 B11 B12 B13 124.9(5) . . . . ?
B8 B11 B12 B10 -101.1(4) . . . . ?
B9 B11 B12 B10 -37.4(3) . . . . ?
Ti1 B11 B12 B10 -156.4(3) . . . . ?
B8 B11 B12 B14 123.8(4) . . . . ?
B9 B11 B12 B14 -172.5(3) . . . . ?
B10 B11 B12 B14 -135.1(4) . . . . ?
Ti1 B11 B12 B14 68.5(3) . . . . ?
B8 B11 B12 B1 -0.9(4) . . . . ?
B9 B11 B12 B1 62.8(4) . . . . ?
B10 B11 B12 B1 100.1(3) . . . . ?
Ti1 B11 B12 B1 -56.2(2) . . . . ?
B8 B11 B12 Ti2 -72.5(4) . . . . ?
B9 B11 B12 Ti2 -8.8(5) . . . . ?
B10 B11 B12 Ti2 28.6(3) . . . . ?
Ti1 B11 B12 Ti2 -127.8(3) . . . . ?
B8 B11 B12 Ti1 55.3(3) . . . . ?
B9 B11 B12 Ti1 119.0(3) . . . . ?
B10 B11 B12 Ti1 156.4(3) . . . . ?
B7 B10 B12 B11 101.0(4) . . . . ?
B9 B10 B12 B11 37.6(3) . . . . ?
Ti2 B10 B12 B11 156.5(3) . . . . ?
B7 B10 B12 B13 -124.4(4) . . . . ?
B9 B10 B12 B13 172.1(3) . . . . ?
B11 B10 B12 B13 134.5(4) . . . . ?
Ti2 B10 B12 B13 -69.0(3) . . . . ?
B7 B10 B12 B14 178.5(4) . . . . ?
B9 B10 B12 B14 115.0(5) . . . . ?
B11 B10 B12 B14 77.5(5) . . . . ?
Ti2 B10 B12 B14 -126.1(5) . . . . ?
B7 B10 B12 B1 0.7(4) . . . . ?
B9 B10 B12 B1 -62.8(4) . . . . ?
B11 B10 B12 B1 -100.3(3) . . . . ?
Ti2 B10 B12 B1 56.2(2) . . . . ?
B7 B10 B12 Ti2 -55.4(3) . . . . ?
B9 B10 B12 Ti2 -118.9(3) . . . . ?
B11 B10 B12 Ti2 -156.5(3) . . . . ?
B7 B10 B12 Ti1 72.4(4) . . . . ?
B9 B10 B12 Ti1 8.9(5) . . . . ?
B11 B10 B12 Ti1 -28.6(3) . . . . ?
Ti2 B10 B12 Ti1 127.8(3) . . . . ?
B11 B12 B13 B14 -74.0(5) . . . . ?
B10 B12 B13 B14 -135.5(4) . . . . ?
B1 B12 B13 B14 107.2(4) . . . . ?
Ti2 B12 B13 B14 157.6(3) . . . . ?
Ti1 B12 B13 B14 27.7(4) . . . . ?
B11 B12 B13 Ti2 128.4(5) . . . . ?
B10 B12 B13 Ti2 66.8(2) . . . . ?
B14 B12 B13 Ti2 -157.6(3) . . . . ?
B1 B12 B13 Ti2 -50.4(3) . . . . ?
Ti1 B12 B13 Ti2 -130.0(3) . . . . ?
Ti2 B13 B14 B12 22.7(3) . . . . ?
B12 B13 B14 Ti1 -23.1(3) . . . . ?
Ti2 B13 B14 Ti1 -0.4(5) . . . . ?
B11 B12 B14 B13 135.8(4) . . . . ?
B10 B12 B14 B13 75.1(5) . . . . ?
B1 B12 B14 B13 -107.3(4) . . . . ?
Ti2 B12 B14 B13 -27.8(4) . . . . ?
Ti1 B12 B14 B13 -157.4(3) . . . . ?
B11 B12 B14 Ti1 -66.7(2) . . . . ?
B13 B12 B14 Ti1 157.4(3) . . . . ?
B10 B12 B14 Ti1 -127.5(5) . . . . ?
B1 B12 B14 Ti1 50.1(3) . . . . ?
Ti2 B12 B14 Ti1 129.7(3) . . . . ?
